data_7036698
loop_
_publ_author_name
'Minier, Mikael A.'
'Lippard, Stephen J.'

_publ_section_title
;
 (19)F NMR study of ligand dynamics in carboxylate-bridged diiron(ii)
 complexes supported by a macrocyclic ligand.
;
_journal_issue 41
_journal_name_full 'Dalton transactions (Cambridge, England : 2003)'
_journal_page_first 18111
_journal_page_last 18121
_journal_paper_doi 10.1039/c5dt02138c
_journal_volume 44
_journal_year 2015
_chemical_formula_sum 'C85.31 H67.17 Cl3.92 F2 Fe2 N2 O9 S'
_chemical_formula_weight 1584.96
_chemical_name_systematic '[Fe2(F2PIM)(ArTolCO2)2]'
_space_group_crystal_system monoclinic
_space_group_IT_number 15
_space_group_name_Hall '-C 2yc'
_space_group_name_H-M_alt 'C 1 2/c 1'
_symmetry_space_group_name_Hall '-C 2yc'
_symmetry_space_group_name_H-M 'C 1 2/c 1'
_atom_sites_solution_hydrogens geom
_atom_sites_solution_primary direct
_atom_sites_solution_secondary difmap
_audit_creation_method SHELXL-2014/7
_audit_update_record
;
2015-08-03 deposited with the CCDC.
2015-09-01 downloaded from the CCDC.
;
_cell_angle_alpha 90
_cell_angle_beta 114.405(2)
_cell_angle_gamma 90
_cell_formula_units_Z 8
_cell_length_a 29.279(3)
_cell_length_b 15.9399(16)
_cell_length_c 34.344(4)
_cell_measurement_reflns_used 9999
_cell_measurement_temperature 100(2)
_cell_measurement_theta_max 29.25
_cell_measurement_theta_min 2.38
_cell_volume 14596(3)
_computing_cell_refinement 'Bruker SMART'
_computing_data_collection 'Bruker SMART'
_computing_data_reduction 'Bruker SAINT'
_computing_molecular_graphics 'Bruker SHELXTL'
_computing_publication_material 'Bruker SHELXTL'
_computing_structure_refinement 'SHELXL-2014/7 (Sheldrick, 2014)'
_computing_structure_solution 'SHELXS-97 (Sheldrick, 2008)'
_diffrn_ambient_temperature 100(2)
_diffrn_measured_fraction_theta_full 1.000
_diffrn_measured_fraction_theta_max 0.993
_diffrn_measurement_device_type 'CCD area detector'
_diffrn_measurement_method 'phi and omega scans'
_diffrn_radiation_type MoK\a
_diffrn_radiation_wavelength 0.71073
_diffrn_reflns_av_R_equivalents 0.0601
_diffrn_reflns_av_unetI/netI 0.0432
_diffrn_reflns_laue_measured_fraction_full 1.000
_diffrn_reflns_laue_measured_fraction_max 0.993
_diffrn_reflns_limit_h_max 39
_diffrn_reflns_limit_h_min -40
_diffrn_reflns_limit_k_max 21
_diffrn_reflns_limit_k_min -22
_diffrn_reflns_limit_l_max 47
_diffrn_reflns_limit_l_min -46
_diffrn_reflns_number 142048
_diffrn_reflns_point_group_measured_fraction_full 1.000
_diffrn_reflns_point_group_measured_fraction_max 0.993
_diffrn_reflns_theta_full 25.242
_diffrn_reflns_theta_max 29.607
_diffrn_reflns_theta_min 1.488
_exptl_absorpt_coefficient_mu 0.637
_exptl_absorpt_correction_T_max 0.7459
_exptl_absorpt_correction_T_min 0.6380
_exptl_absorpt_correction_type multi-scan
_exptl_absorpt_process_details 'Blessing, 1995'
_exptl_crystal_colour red
_exptl_crystal_density_diffrn 1.442
_exptl_crystal_density_meas ?
_exptl_crystal_density_method 'not measured'
_exptl_crystal_description plate
_exptl_crystal_F_000 6541
_exptl_crystal_size_max 0.50
_exptl_crystal_size_mid 0.40
_exptl_crystal_size_min 0.05
_refine_diff_density_max 1.458
_refine_diff_density_min -1.742
_refine_diff_density_rms 0.107
_refine_ls_extinction_method none
_refine_ls_goodness_of_fit_ref 1.039
_refine_ls_hydrogen_treatment constr
_refine_ls_matrix_type full
_refine_ls_number_parameters 1043
_refine_ls_number_reflns 20367
_refine_ls_number_restraints 198
_refine_ls_restrained_S_all 1.050
_refine_ls_R_factor_all 0.1001
_refine_ls_R_factor_gt 0.0680
_refine_ls_shift/su_max 0.001
_refine_ls_shift/su_mean 0.000
_refine_ls_structure_factor_coef Fsqd
_refine_ls_weighting_details 'w=1/[\s^2^(Fo^2^)+(0.0911P)^2^+66.2603P] where P=(Fo^2^+2Fc^2^)/3'
_refine_ls_weighting_scheme calc
_refine_ls_wR_factor_gt 0.1743
_refine_ls_wR_factor_ref 0.2000
_reflns_Friedel_coverage 0.000
_reflns_number_gt 14557
_reflns_number_total 20367
_reflns_threshold_expression 'I > 2\s(I)'
_cod_data_source_file c5dt02138c2.cif
_cod_data_source_block xf
_cod_depositor_comments
;
The following automatic conversions were performed:

'_exptl_crystal_density_meas' value 'not measured' was changed to '?'
- the value is perceived as not measured.

Automatic conversion script
Id: cif_fix_values 3271 2015-04-21 07:52:19Z andrius 

 Adding full bibliography for 7036695--7036699.cif.
;
_cod_database_code 7036698
_shelx_shelxl_version_number 2014/7
_shelx_space_group_comment
; 
The symmetry employed for this shelxl refinement is uniquely defined 
by the following loop, which should always be used as a source of 
symmetry information in preference to the above space-group names. 
They are only intended as comments. 
;

loop_
_space_group_symop_operation_xyz
'x, y, z'
'-x, y, -z+1/2'
'x+1/2, y+1/2, z'
'-x+1/2, y+1/2, -z+1/2'
'-x, -y, -z'
'x, -y, z-1/2'
'-x+1/2, -y+1/2, -z'
'x+1/2, -y+1/2, z-1/2'

loop_
_atom_site_label
_atom_site_type_symbol
_atom_site_fract_x
_atom_site_fract_y
_atom_site_fract_z
_atom_site_U_iso_or_equiv
_atom_site_adp_type
_atom_site_occupancy
_atom_site_site_symmetry_order
_atom_site_calc_flag
_atom_site_refinement_flags_posn
_atom_site_refinement_flags_adp
_atom_site_refinement_flags_occupancy
_atom_site_disorder_assembly
_atom_site_disorder_group
C1P C 0.1798(10) 0.2448(18) -0.1042(8) 0.067(5) Uani 0.271(2) 1 d D U P A -1
H1P1 H 0.1488 0.2155 -0.1220 0.100 Uiso 0.271(2) 1 calc R U P A -1
H1P2 H 0.1727 0.3045 -0.1027 0.100 Uiso 0.271(2) 1 calc R U P A -1
H1P3 H 0.2043 0.2385 -0.1167 0.100 Uiso 0.271(2) 1 calc R U P A -1
C2P C 0.2006(9) 0.209(2) -0.0606(7) 0.062(5) Uani 0.271(2) 1 d D U P A -1
H2P1 H 0.2080 0.1482 -0.0616 0.074 Uiso 0.271(2) 1 calc R U P A -1
H2P2 H 0.1762 0.2146 -0.0476 0.074 Uiso 0.271(2) 1 calc R U P A -1
C3P C 0.2490(8) 0.2567(14) -0.0341(5) 0.067(4) Uani 0.271(2) 1 d D U P A -1
H3P1 H 0.2459 0.3160 -0.0434 0.080 Uiso 0.271(2) 1 calc R U P A -1
H3P2 H 0.2779 0.2313 -0.0377 0.080 Uiso 0.271(2) 1 calc R U P A -1
C4P C 0.2564(8) 0.2511(13) 0.0134(5) 0.066(5) Uani 0.271(2) 1 d D U P A -1
H4P1 H 0.2280 0.2777 0.0172 0.079 Uiso 0.271(2) 1 calc R U P A -1
H4P2 H 0.2588 0.1917 0.0226 0.079 Uiso 0.271(2) 1 calc R U P A -1
C5P C 0.3044(8) 0.2967(14) 0.0391(8) 0.077(6) Uani 0.271(2) 1 d D U P A -1
H5P1 H 0.3110 0.2951 0.0694 0.115 Uiso 0.271(2) 1 calc R U P A -1
H5P2 H 0.3322 0.2697 0.0349 0.115 Uiso 0.271(2) 1 calc R U P A -1
H5P3 H 0.3015 0.3552 0.0295 0.115 Uiso 0.271(2) 1 calc R U P A -1
Cl1A Cl 0.26868(8) 0.25856(13) -0.04810(7) 0.0386(6) Uani 0.458(4) 1 d D U P A 2
Cl2A Cl 0.16559(11) 0.26240(19) -0.11200(9) 0.0451(8) Uani 0.458(4) 1 d D U P A 2
C1A C 0.2092(4) 0.2117(10) -0.0679(4) 0.050(3) Uani 0.458(4) 1 d D U P A 2
H1A1 H 0.2122 0.1528 -0.0757 0.060 Uiso 0.458(4) 1 calc R U P A 2
H1A2 H 0.1970 0.2109 -0.0450 0.060 Uiso 0.458(4) 1 calc R U P A 2
Cl1B Cl -0.12015(15) 0.9527(3) 0.16193(17) 0.1065(9) Uani 0.585(3) 1 d D U P B 1
Cl2B Cl -0.09430(12) 1.1294(2) 0.14641(13) 0.1057(9) Uani 0.585(3) 1 d D U P B 1
C1B C -0.1364(5) 1.0607(7) 0.1528(5) 0.1060(9) Uani 0.585(3) 1 d D U P B 1
H1B1 H -0.1682 1.0646 0.1270 0.127 Uiso 0.585(3) 1 calc R U P B 1
H1B2 H -0.1432 1.0811 0.1772 0.127 Uiso 0.585(3) 1 calc R U P B 1
Cl3B Cl -0.0999(2) 0.9560(5) 0.1745(2) 0.1077(9) Uani 0.415(3) 1 d D U P B 2
Cl4B Cl -0.09958(16) 1.0425(4) 0.10178(18) 0.1126(10) Uani 0.415(3) 1 d D U P B 2
C2B C -0.1300(7) 1.0353(13) 0.1369(6) 0.1088(9) Uani 0.415(3) 1 d D U P B 2
H2B1 H -0.1278 1.0895 0.1516 0.131 Uiso 0.415(3) 1 calc R U P B 2
H2B2 H -0.1659 1.0212 0.1206 0.131 Uiso 0.415(3) 1 calc R U P B 2
Cl2C Cl -0.0399(2) 1.2414(5) 0.2120(2) 0.1645(19) Uani 0.5 1 d D U P C -1
Cl1C Cl -0.0210(2) 1.0676(5) 0.2387(2) 0.176(2) Uani 0.5 1 d D U P C -1
C1C C -0.0079(9) 1.1739(9) 0.2553(6) 0.170(2) Uani 0.5 1 d D U P C -1
H1C1 H -0.0186 1.1854 0.2786 0.205 Uiso 0.5 1 calc R U P C -1
H1C2 H 0.0286 1.1842 0.2663 0.205 Uiso 0.5 1 calc R U P C -1
Fe1 Fe 0.11610(2) 0.55043(3) 0.09858(2) 0.02146(11) Uani 1 1 d . . . . .
F1 F 0.04308(9) 0.21509(14) 0.18490(8) 0.0474(6) Uani 1 1 d . . . . .
Fe2 Fe 0.15816(2) 0.74530(3) 0.07431(2) 0.02110(10) Uani 1 1 d . . . . .
F2 F 0.12471(8) 1.16931(12) 0.03877(7) 0.0388(5) Uani 1 1 d . . . . .
O1 O 0.09118(9) 0.51630(13) 0.13860(7) 0.0259(5) Uani 1 1 d . . . . .
O2 O 0.13248(8) 0.84271(13) 0.08922(7) 0.0230(4) Uani 1 1 d . . . . .
O3 O 0.03440(8) 0.59297(14) 0.04424(7) 0.0256(4) Uani 1 1 d . . . . .
O4 O 0.10757(7) 0.64953(13) 0.05751(7) 0.0217(4) Uani 1 1 d . . . . .
O5 O 0.18181(8) 0.59750(15) 0.14197(7) 0.0278(5) Uani 1 1 d . . . . .
O6 O 0.21937(8) 0.68585(13) 0.11443(7) 0.0239(4) Uani 1 1 d . . . . .
O7 O 0.26320(9) 0.52392(16) 0.05121(9) 0.0372(6) Uani 1 1 d . . . . .
O8 O 0.24721(11) 0.47361(19) -0.02185(11) 0.0492(8) Uani 1 1 d . . . . .
O9 O 0.15317(8) 0.76449(14) 0.21630(7) 0.0257(4) Uani 1 1 d . . . . .
N1 N 0.11015(9) 0.43164(15) 0.07473(8) 0.0229(5) Uani 1 1 d . . . . .
N2 N 0.16830(9) 0.80371(16) 0.02593(8) 0.0228(5) Uani 1 1 d . . . . .
S3 S 0.22954(3) 0.51374(6) 0.00683(3) 0.0335(2) Uani 1 1 d . . . . .
C101 C 0.17640(12) 0.4589(2) 0.00517(11) 0.0280(7) Uani 1 1 d . . . . .
C102 C 0.16372(11) 0.46532(19) 0.03946(11) 0.0256(6) Uani 1 1 d . . . . .
H102 H 0.1829 0.4998 0.0632 0.031 Uiso 1 1 calc R U . . .
C103 C 0.12222(11) 0.42048(19) 0.03915(10) 0.0235(6) Uani 1 1 d . . . . .
C104 C 0.09462(12) 0.3705(2) 0.00370(11) 0.0284(7) Uani 1 1 d . . . . .
H104 H 0.0665 0.3399 0.0031 0.034 Uiso 1 1 calc R U . . .
C105 C 0.10793(13) 0.3653(2) -0.03021(11) 0.0333(7) Uani 1 1 d . . . . .
H105 H 0.0887 0.3313 -0.0541 0.040 Uiso 1 1 calc R U . . .
C106 C 0.14898(13) 0.4089(2) -0.03010(12) 0.0337(7) Uani 1 1 d . . . . .
H106 H 0.1582 0.4048 -0.0535 0.040 Uiso 1 1 calc R U . . .
C107 C 0.09341(11) 0.36802(19) 0.08929(10) 0.0249(6) Uani 1 1 d . . . . .
H107 H 0.0887 0.3166 0.0741 0.030 Uiso 1 1 calc R U . . .
C108 C 0.08148(11) 0.36846(18) 0.12580(10) 0.0233(6) Uani 1 1 d . . . . .
C109 C 0.08537(11) 0.44150(18) 0.15112(10) 0.0238(6) Uani 1 1 d . . . . .
C110 C 0.08155(11) 0.4334(2) 0.19107(10) 0.0264(6) Uani 1 1 d . . . . .
C111 C 0.06721(13) 0.3570(2) 0.20148(11) 0.0311(7) Uani 1 1 d . . . . .
H111 H 0.0631 0.3510 0.2274 0.037 Uiso 1 1 calc R U . . .
C112 C 0.05874(13) 0.2887(2) 0.17399(12) 0.0344(8) Uani 1 1 d . . . . .
C113 C 0.06687(12) 0.2920(2) 0.13779(11) 0.0287(7) Uani 1 1 d . . . . .
H113 H 0.0627 0.2432 0.1208 0.034 Uiso 1 1 calc R U . . .
C114 C 0.09180(12) 0.5075(2) 0.21973(10) 0.0249(6) Uani 1 1 d . . . . .
C115 C 0.12912(11) 0.5664(2) 0.22283(10) 0.0245(6) Uani 1 1 d . . . . .
H115 H 0.1482 0.5581 0.2065 0.029 Uiso 1 1 calc R U . . .
C116 C 0.13862(12) 0.6365(2) 0.24928(10) 0.0258(6) Uani 1 1 d . . . . .
C117 C 0.11154(14) 0.6470(2) 0.27416(11) 0.0314(7) Uani 1 1 d . . . . .
H117 H 0.1181 0.6938 0.2928 0.038 Uiso 1 1 calc R U . . .
C118 C 0.07472(15) 0.5888(2) 0.27167(12) 0.0357(8) Uani 1 1 d . . . . .
H118 H 0.0563 0.5963 0.2886 0.043 Uiso 1 1 calc R U . . .
C119 C 0.06488(13) 0.5203(2) 0.24462(12) 0.0334(7) Uani 1 1 d . . . . .
H119 H 0.0395 0.4816 0.2430 0.040 Uiso 1 1 calc R U . . .
C120 C 0.17602(12) 0.7015(2) 0.24866(10) 0.0277(6) Uani 1 1 d . . . . .
H12A H 0.1915 0.7290 0.2770 0.033 Uiso 1 1 calc R U . . .
H12B H 0.2030 0.6732 0.2434 0.033 Uiso 1 1 calc R U . . .
C201 C 0.20857(12) 0.6151(2) -0.01359(11) 0.0300(7) Uani 1 1 d . . . . .
C202 C 0.19589(12) 0.6702(2) 0.01166(11) 0.0273(6) Uani 1 1 d . . . . .
H202 H 0.1965 0.6515 0.0381 0.033 Uiso 1 1 calc R U . . .
C203 C 0.18232(11) 0.7528(2) -0.00154(10) 0.0250(6) Uani 1 1 d . . . . .
C204 C 0.18328(12) 0.7791(2) -0.04033(10) 0.0296(7) Uani 1 1 d . . . . .
H204 H 0.1751 0.8354 -0.0497 0.036 Uiso 1 1 calc R U . . .
C205 C 0.19621(13) 0.7228(3) -0.06507(11) 0.0350(8) Uani 1 1 d . . . . .
H205 H 0.1969 0.7414 -0.0911 0.042 Uiso 1 1 calc R U . . .
C206 C 0.20801(13) 0.6409(3) -0.05252(12) 0.0357(8) Uani 1 1 d . . . . .
H206 H 0.2157 0.6024 -0.0701 0.043 Uiso 1 1 calc R U . . .
C207 C 0.16206(11) 0.8850(2) 0.01977(10) 0.0254(6) Uani 1 1 d . . . . .
H207 H 0.1693 0.9077 -0.0026 0.030 Uiso 1 1 calc R U . . .
C208 C 0.14561(11) 0.94307(19) 0.04311(10) 0.0235(6) Uani 1 1 d . . . . .
C209 C 0.14355(12) 1.0285(2) 0.03052(11) 0.0287(7) Uani 1 1 d . . . . .
H209 H 0.1536 1.0445 0.0086 0.034 Uiso 1 1 calc R U . . .
C210 C 0.12696(12) 1.08682(19) 0.05055(11) 0.0301(7) Uani 1 1 d . . . . .
C211 C 0.11216(12) 1.06696(19) 0.08283(11) 0.0274(6) Uani 1 1 d . . . . .
H211 H 0.1011 1.1103 0.0959 0.033 Uiso 1 1 calc R U . . .
C212 C 0.11327(11) 0.98426(18) 0.09648(9) 0.0224(6) Uani 1 1 d . . . . .
C213 C 0.13072(11) 0.92025(18) 0.07647(9) 0.0222(6) Uani 1 1 d . . . . .
C214 C 0.09558(11) 0.96535(18) 0.13053(10) 0.0234(6) Uani 1 1 d . . . . .
C215 C 0.11723(11) 0.90241(18) 0.16138(10) 0.0233(6) Uani 1 1 d . . . . .
H215 H 0.1431 0.8683 0.1599 0.028 Uiso 1 1 calc R U . . .
C216 C 0.10165(11) 0.88900(18) 0.19389(10) 0.0241(6) Uani 1 1 d . . . . .
C217 C 0.06328(13) 0.9382(2) 0.19586(11) 0.0298(7) Uani 1 1 d . . . . .
H217 H 0.0525 0.9296 0.2181 0.036 Uiso 1 1 calc R U . . .
C218 C 0.04087(13) 1.0000(2) 0.16529(12) 0.0313(7) Uani 1 1 d . . . . .
H218 H 0.0144 1.0330 0.1665 0.038 Uiso 1 1 calc R U . . .
C219 C 0.05691(12) 1.0134(2) 0.13325(10) 0.0276(6) Uani 1 1 d . . . . .
H219 H 0.0415 1.0560 0.1126 0.033 Uiso 1 1 calc R U . . .
C220 C 0.12508(13) 0.8238(2) 0.22801(11) 0.0289(7) Uani 1 1 d . . . . .
H22A H 0.1474 0.8517 0.2549 0.035 Uiso 1 1 calc R U . . .
H22B H 0.0984 0.7943 0.2333 0.035 Uiso 1 1 calc R U . . .
C301 C 0.03610(10) 0.73037(18) 0.01426(10) 0.0224(6) Uani 1 1 d . . . . .
C302 C 0.03737(11) 0.74270(19) -0.02583(10) 0.0237(6) Uani 1 1 d . . . . .
C303 C 0.02488(12) 0.8226(2) -0.04442(11) 0.0298(7) Uani 1 1 d . . . . .
H303 H 0.0258 0.8329 -0.0713 0.036 Uiso 1 1 calc R U . . .
C304 C 0.01136(13) 0.8864(2) -0.02419(11) 0.0335(8) Uani 1 1 d . . . . .
H304 H 0.0050 0.9410 -0.0364 0.040 Uiso 1 1 calc R U . . .
C305 C 0.00693(13) 0.8717(2) 0.01372(11) 0.0311(7) Uani 1 1 d . . . . .
H305 H -0.0041 0.9156 0.0264 0.037 Uiso 1 1 calc R U . . .
C306 C 0.01838(11) 0.79286(19) 0.03388(10) 0.0246(6) Uani 1 1 d . . . . .
C307 C 0.05798(11) 0.65170(18) 0.03877(9) 0.0215(6) Uani 1 1 d . . . . .
C308 C 0.04705(10) 0.6739(2) -0.05066(10) 0.0235(6) Uani 1 1 d . . . . .
C309 C 0.02976(11) 0.5920(2) -0.05030(10) 0.0239(6) Uani 1 1 d . . . . .
H309 H 0.0151 0.5781 -0.0311 0.029 Uiso 1 1 calc R U . . .
C310 C 0.03373(12) 0.5312(2) -0.07750(11) 0.0284(6) Uani 1 1 d . . . . .
H310 H 0.0219 0.4761 -0.0765 0.034 Uiso 1 1 calc R U . . .
C311 C 0.05470(12) 0.5491(2) -0.10612(11) 0.0323(7) Uani 1 1 d . . . . .
C312 C 0.07309(13) 0.6302(2) -0.10604(11) 0.0338(7) Uani 1 1 d . . . . .
H312 H 0.0884 0.6435 -0.1248 0.041 Uiso 1 1 calc R U . . .
C313 C 0.06919(12) 0.6914(2) -0.07890(11) 0.0304(7) Uani 1 1 d . . . . .
H313 H 0.0817 0.7461 -0.0795 0.036 Uiso 1 1 calc R U . . .
C314 C 0.05702(16) 0.4838(3) -0.13699(13) 0.0435(9) Uani 1 1 d . . . . .
H31A H 0.0887 0.4530 -0.1239 0.065 Uiso 1 1 calc R U . . .
H31B H 0.0549 0.5114 -0.1632 0.065 Uiso 1 1 calc R U . . .
H31C H 0.0289 0.4447 -0.1439 0.065 Uiso 1 1 calc R U . . .
C315 C 0.00970(12) 0.78032(19) 0.07294(10) 0.0254(6) Uani 1 1 d . . . . .
C316 C 0.04160(12) 0.7353(2) 0.10902(10) 0.0281(6) Uani 1 1 d . . . . .
H316 H 0.0714 0.7113 0.1092 0.034 Uiso 1 1 calc R U . . .
C317 C 0.03070(13) 0.7250(2) 0.14441(11) 0.0304(7) Uani 1 1 d . . . . .
H317 H 0.0525 0.6924 0.1679 0.037 Uiso 1 1 calc R U . . .
C318 C -0.01166(13) 0.7615(2) 0.14605(12) 0.0320(7) Uani 1 1 d . . . . .
C319 C -0.04343(13) 0.8076(2) 0.11020(12) 0.0357(8) Uani 1 1 d . . . . .
H319 H -0.0725 0.8336 0.1105 0.043 Uiso 1 1 calc R U . . .
C320 C -0.03330(13) 0.8158(2) 0.07470(11) 0.0317(7) Uani 1 1 d . . . . .
H320 H -0.0560 0.8463 0.0507 0.038 Uiso 1 1 calc R U . . .
C321 C -0.02183(17) 0.7546(3) 0.18513(14) 0.0447(9) Uani 1 1 d . . . . .
H32A H -0.0015 0.7092 0.2033 0.067 Uiso 1 1 calc R U . . .
H32B H -0.0574 0.7423 0.1767 0.067 Uiso 1 1 calc R U . . .
H32C H -0.0132 0.8076 0.2010 0.067 Uiso 1 1 calc R U . . .
C401 C 0.26619(11) 0.6324(2) 0.18485(10) 0.0249(6) Uani 1 1 d . . . . .
C402 C 0.27739(13) 0.5557(2) 0.20760(11) 0.0303(7) Uani 1 1 d . . . . .
C403 C 0.31870(15) 0.5517(2) 0.24702(12) 0.0437(10) Uani 1 1 d . . . . .
H403 H 0.3256 0.5008 0.2628 0.052 Uiso 1 1 calc R U . . .
C404 C 0.34957(16) 0.6196(3) 0.26347(13) 0.0509(12) Uani 1 1 d . . . . .
H404 H 0.3775 0.6155 0.2904 0.061 Uiso 1 1 calc R U . . .
C405 C 0.33980(14) 0.6938(2) 0.24081(12) 0.0414(9) Uani 1 1 d . . . . .
H405 H 0.3619 0.7400 0.2519 0.050 Uiso 1 1 calc R U . . .
C406 C 0.29785(11) 0.7024(2) 0.20166(10) 0.0276(7) Uani 1 1 d . . . . .
C407 C 0.21940(10) 0.63864(18) 0.14428(9) 0.0208(5) Uani 1 1 d . . . . .
C408 C 0.25070(12) 0.4748(2) 0.19114(11) 0.0304(7) Uani 1 1 d . . . . .
C409 C 0.24846(14) 0.4401(2) 0.15321(12) 0.0369(8) Uani 1 1 d . . . . .
H409 H 0.2603 0.4712 0.1356 0.044 Uiso 1 1 calc R U . . .
C410 C 0.22883(14) 0.3600(3) 0.14097(13) 0.0422(9) Uani 1 1 d . . . . .
H410 H 0.2273 0.3369 0.1149 0.051 Uiso 1 1 calc R U . . .
C411 C 0.21149(13) 0.3131(2) 0.16627(14) 0.0410(9) Uani 1 1 d . . . . .
C412 C 0.21333(15) 0.3482(2) 0.20349(14) 0.0421(9) Uani 1 1 d . . . . .
H412 H 0.2010 0.3175 0.2208 0.051 Uiso 1 1 calc R U . . .
C413 C 0.23306(14) 0.4283(2) 0.21602(12) 0.0372(8) Uani 1 1 d . . . . .
H413 H 0.2344 0.4512 0.2420 0.045 Uiso 1 1 calc R U . . .
C414 C 0.19197(16) 0.2247(3) 0.15356(17) 0.0557(13) Uani 1 1 d . . . . .
H41A H 0.2155 0.1846 0.1734 0.084 Uiso 1 1 calc R U . . .
H41B H 0.1886 0.2133 0.1244 0.084 Uiso 1 1 calc R U . . .
H41C H 0.1592 0.2191 0.1546 0.084 Uiso 1 1 calc R U . . .
C415 C 0.28973(11) 0.78766(19) 0.18256(9) 0.0244(6) Uani 1 1 d . . . . .
C416 C 0.24713(11) 0.8349(2) 0.17645(10) 0.0258(6) Uani 1 1 d . . . . .
H416 H 0.2210 0.8106 0.1823 0.031 Uiso 1 1 calc R U . . .
C417 C 0.24268(12) 0.9167(2) 0.16194(10) 0.0272(6) Uani 1 1 d . . . . .
H417 H 0.2133 0.9476 0.1579 0.033 Uiso 1 1 calc R U . . .
C418 C 0.28005(13) 0.9549(2) 0.15308(10) 0.0291(7) Uani 1 1 d . . . . .
C419 C 0.32289(13) 0.9083(2) 0.16028(11) 0.0333(7) Uani 1 1 d . . . . .
H419 H 0.3494 0.9333 0.1551 0.040 Uiso 1 1 calc R U . . .
C420 C 0.32784(12) 0.8263(2) 0.17478(11) 0.0306(7) Uani 1 1 d . . . . .
H420 H 0.3576 0.7961 0.1795 0.037 Uiso 1 1 calc R U . . .
C421 C 0.27425(16) 1.0435(2) 0.13612(13) 0.0401(8) Uani 1 1 d . . . . .
H42A H 0.2385 1.0564 0.1204 0.060 Uiso 1 1 calc R U . . .
H42B H 0.2912 1.0488 0.1169 0.060 Uiso 1 1 calc R U . . .
H42C H 0.2892 1.0827 0.1600 0.060 Uiso 1 1 calc R U . . .

loop_
_atom_site_aniso_label
_atom_site_aniso_U_11
_atom_site_aniso_U_22
_atom_site_aniso_U_33
_atom_site_aniso_U_23
_atom_site_aniso_U_13
_atom_site_aniso_U_12
C1P 0.056(10) 0.062(10) 0.080(8) -0.005(8) 0.026(7) 0.011(8)
C2P 0.059(7) 0.056(6) 0.071(7) -0.001(6) 0.028(7) 0.008(6)
C3P 0.071(6) 0.053(6) 0.074(7) -0.001(6) 0.027(6) 0.014(5)
C4P 0.080(8) 0.049(7) 0.072(8) -0.001(9) 0.034(8) 0.031(6)
C5P 0.085(11) 0.057(11) 0.086(11) -0.008(10) 0.032(9) 0.028(8)
Cl1A 0.0391(11) 0.0397(11) 0.0339(10) -0.0061(8) 0.0121(8) 0.0019(8)
Cl2A 0.0388(15) 0.0474(16) 0.0386(12) 0.0003(9) 0.0055(10) 0.0013(11)
C1A 0.052(5) 0.051(4) 0.055(5) 0.009(4) 0.030(4) 0.002(4)
Cl1B 0.0730(17) 0.1082(15) 0.134(2) 0.0279(16) 0.0387(16) 0.0257(16)
Cl2B 0.0704(14) 0.1126(17) 0.132(2) 0.0384(16) 0.0396(15) 0.0243(14)
C1B 0.0703(16) 0.1106(16) 0.133(2) 0.0356(16) 0.0381(16) 0.0241(15)
Cl3B 0.0745(19) 0.1121(17) 0.132(2) 0.0342(16) 0.0377(17) 0.0270(17)
Cl4B 0.0622(17) 0.127(2) 0.138(2) 0.0489(19) 0.0305(17) 0.0219(18)
C2B 0.0711(15) 0.1130(16) 0.135(2) 0.0365(16) 0.0351(15) 0.0241(15)
Cl2C 0.136(4) 0.234(5) 0.142(4) 0.019(3) 0.076(3) 0.051(4)
Cl1C 0.153(4) 0.233(5) 0.151(4) 0.023(4) 0.072(4) 0.033(4)
C1C 0.145(4) 0.232(5) 0.146(4) 0.022(4) 0.073(3) 0.042(4)
Fe1 0.0220(2) 0.0175(2) 0.0226(2) 0.00051(15) 0.00694(16) -0.00226(15)
F1 0.0560(14) 0.0283(11) 0.0510(14) 0.0127(10) 0.0150(11) -0.0132(10)
Fe2 0.0218(2) 0.0173(2) 0.0211(2) 0.00008(15) 0.00579(16) -0.00061(15)
F2 0.0420(12) 0.0194(9) 0.0544(13) 0.0105(9) 0.0193(10) 0.0010(8)
O1 0.0322(12) 0.0181(10) 0.0270(11) 0.0028(8) 0.0119(9) -0.0018(8)
O2 0.0252(10) 0.0176(10) 0.0246(10) -0.0004(8) 0.0085(8) -0.0022(8)
O3 0.0229(10) 0.0229(11) 0.0277(11) 0.0000(8) 0.0072(9) -0.0021(8)
O4 0.0175(9) 0.0202(10) 0.0245(10) 0.0013(8) 0.0057(8) 0.0018(7)
O5 0.0201(10) 0.0317(12) 0.0252(11) 0.0036(9) 0.0030(9) -0.0020(9)
O6 0.0209(10) 0.0244(10) 0.0219(10) -0.0010(8) 0.0042(8) -0.0007(8)
O7 0.0194(11) 0.0327(13) 0.0551(16) -0.0074(11) 0.0108(11) -0.0042(9)
O8 0.0452(16) 0.0423(16) 0.079(2) -0.0229(15) 0.0445(16) -0.0100(13)
O9 0.0272(11) 0.0230(11) 0.0262(11) 0.0010(8) 0.0101(9) 0.0012(8)
N1 0.0164(11) 0.0191(12) 0.0285(13) -0.0021(9) 0.0047(10) 0.0002(9)
N2 0.0172(11) 0.0232(12) 0.0235(12) -0.0025(9) 0.0039(9) -0.0050(9)
S3 0.0249(4) 0.0298(4) 0.0509(5) -0.0142(4) 0.0208(4) -0.0068(3)
C101 0.0221(14) 0.0245(15) 0.0365(17) -0.0092(12) 0.0111(13) -0.0056(11)
C102 0.0191(13) 0.0213(14) 0.0331(16) -0.0081(11) 0.0075(12) -0.0028(10)
C103 0.0173(13) 0.0201(13) 0.0286(15) -0.0036(11) 0.0051(11) -0.0002(10)
C104 0.0232(15) 0.0229(15) 0.0349(17) -0.0072(12) 0.0078(13) -0.0060(11)
C105 0.0311(17) 0.0307(17) 0.0354(18) -0.0141(13) 0.0112(14) -0.0115(13)
C106 0.0324(17) 0.0315(18) 0.0382(18) -0.0140(14) 0.0156(15) -0.0064(13)
C107 0.0173(13) 0.0181(13) 0.0307(15) -0.0005(11) 0.0013(11) -0.0002(10)
C108 0.0153(12) 0.0189(13) 0.0287(15) 0.0056(11) 0.0021(11) 0.0012(10)
C109 0.0182(13) 0.0198(14) 0.0284(15) 0.0055(11) 0.0045(11) 0.0007(10)
C110 0.0192(14) 0.0245(15) 0.0310(16) 0.0082(12) 0.0059(12) 0.0014(11)
C111 0.0280(16) 0.0292(17) 0.0326(17) 0.0115(13) 0.0090(13) 0.0005(12)
C112 0.0289(16) 0.0246(16) 0.0400(19) 0.0121(13) 0.0046(14) -0.0039(13)
C113 0.0212(14) 0.0208(14) 0.0359(17) 0.0050(12) 0.0036(12) 0.0008(11)
C114 0.0251(14) 0.0242(15) 0.0246(14) 0.0083(11) 0.0096(12) 0.0045(11)
C115 0.0214(14) 0.0278(15) 0.0227(14) 0.0059(11) 0.0074(11) 0.0035(11)
C116 0.0258(15) 0.0269(15) 0.0216(14) 0.0061(11) 0.0066(12) 0.0033(11)
C117 0.0401(19) 0.0293(16) 0.0281(16) 0.0064(12) 0.0173(14) 0.0068(14)
C118 0.046(2) 0.0355(19) 0.0364(18) 0.0110(14) 0.0275(16) 0.0077(15)
C119 0.0323(17) 0.0339(18) 0.0372(18) 0.0152(14) 0.0177(15) 0.0026(14)
C120 0.0258(15) 0.0290(16) 0.0231(15) -0.0002(11) 0.0050(12) -0.0006(12)
C201 0.0218(15) 0.0333(17) 0.0366(17) -0.0122(13) 0.0139(13) -0.0117(12)
C202 0.0246(15) 0.0299(16) 0.0288(15) -0.0062(12) 0.0123(12) -0.0082(12)
C203 0.0186(13) 0.0299(16) 0.0243(14) -0.0067(11) 0.0067(11) -0.0085(11)
C204 0.0251(15) 0.0350(17) 0.0262(15) -0.0032(13) 0.0079(12) -0.0103(13)
C205 0.0315(17) 0.048(2) 0.0259(16) -0.0093(14) 0.0119(14) -0.0155(15)
C206 0.0283(17) 0.048(2) 0.0333(18) -0.0196(15) 0.0157(14) -0.0148(15)
C207 0.0214(14) 0.0278(15) 0.0252(15) 0.0038(11) 0.0077(12) -0.0040(11)
C208 0.0186(13) 0.0223(14) 0.0261(14) 0.0013(11) 0.0057(11) -0.0019(10)
C209 0.0240(15) 0.0257(15) 0.0341(17) 0.0071(12) 0.0097(13) -0.0006(12)
C210 0.0257(15) 0.0177(14) 0.0403(18) 0.0055(12) 0.0070(13) -0.0022(11)
C211 0.0215(14) 0.0193(14) 0.0346(16) 0.0001(11) 0.0049(12) 0.0008(11)
C212 0.0169(13) 0.0180(13) 0.0252(14) -0.0013(10) 0.0013(11) -0.0026(10)
C213 0.0155(12) 0.0213(14) 0.0235(14) -0.0002(10) 0.0018(10) -0.0016(10)
C214 0.0198(13) 0.0177(13) 0.0266(14) -0.0039(10) 0.0035(11) -0.0034(10)
C215 0.0203(13) 0.0192(13) 0.0261(14) -0.0046(11) 0.0054(11) -0.0023(10)
C216 0.0244(14) 0.0177(13) 0.0278(15) -0.0038(11) 0.0085(12) -0.0028(10)
C217 0.0312(16) 0.0255(16) 0.0348(17) -0.0053(12) 0.0157(14) -0.0025(12)
C218 0.0263(16) 0.0262(16) 0.0413(19) -0.0043(13) 0.0140(14) 0.0027(12)
C219 0.0253(15) 0.0213(14) 0.0303(16) -0.0031(11) 0.0056(12) 0.0026(11)
C220 0.0354(17) 0.0233(15) 0.0287(16) -0.0017(12) 0.0140(13) 0.0006(12)
C301 0.0150(12) 0.0209(13) 0.0245(14) 0.0002(10) 0.0014(10) -0.0015(10)
C302 0.0151(12) 0.0239(14) 0.0258(14) 0.0009(11) 0.0021(11) -0.0036(10)
C303 0.0256(15) 0.0268(16) 0.0270(15) 0.0055(12) 0.0007(12) -0.0030(12)
C304 0.0335(17) 0.0207(15) 0.0335(17) 0.0034(12) 0.0010(14) -0.0008(12)
C305 0.0292(16) 0.0204(15) 0.0328(17) -0.0040(12) 0.0017(13) 0.0014(12)
C306 0.0179(13) 0.0210(14) 0.0262(14) -0.0035(11) 0.0002(11) -0.0029(10)
C307 0.0197(13) 0.0208(13) 0.0194(13) -0.0019(10) 0.0033(10) -0.0015(10)
C308 0.0137(12) 0.0293(15) 0.0229(14) 0.0026(11) 0.0031(10) 0.0003(10)
C309 0.0179(13) 0.0287(15) 0.0232(14) 0.0010(11) 0.0067(11) -0.0013(11)
C310 0.0205(14) 0.0308(16) 0.0320(16) -0.0012(12) 0.0090(12) 0.0001(12)
C311 0.0229(15) 0.043(2) 0.0297(16) -0.0052(14) 0.0096(13) -0.0017(13)
C312 0.0262(16) 0.046(2) 0.0310(17) -0.0018(14) 0.0138(14) -0.0041(14)
C313 0.0213(15) 0.0373(18) 0.0288(16) 0.0027(13) 0.0065(12) -0.0061(12)
C314 0.044(2) 0.054(2) 0.038(2) -0.0136(17) 0.0231(18) -0.0046(18)
C315 0.0233(14) 0.0199(14) 0.0277(15) -0.0080(11) 0.0052(12) -0.0044(11)
C316 0.0241(15) 0.0255(15) 0.0296(16) -0.0060(12) 0.0061(12) -0.0019(11)
C317 0.0273(16) 0.0301(16) 0.0294(16) -0.0041(13) 0.0072(13) -0.0028(12)
C318 0.0301(16) 0.0281(16) 0.0365(18) -0.0066(13) 0.0125(14) -0.0066(13)
C319 0.0291(17) 0.0319(18) 0.044(2) -0.0118(15) 0.0129(15) -0.0003(13)
C320 0.0277(16) 0.0267(16) 0.0335(17) -0.0060(13) 0.0054(13) 0.0008(12)
C321 0.050(2) 0.046(2) 0.046(2) -0.0027(17) 0.0284(19) -0.0060(18)
C401 0.0211(14) 0.0261(15) 0.0213(14) -0.0016(11) 0.0027(11) 0.0029(11)
C402 0.0276(16) 0.0257(16) 0.0269(15) -0.0008(12) 0.0005(13) 0.0064(12)
C403 0.043(2) 0.0310(18) 0.0332(18) 0.0044(14) -0.0085(16) 0.0089(15)
C404 0.042(2) 0.040(2) 0.037(2) 0.0001(16) -0.0173(17) 0.0074(17)
C405 0.0306(18) 0.0335(19) 0.0366(19) -0.0053(14) -0.0097(15) 0.0009(14)
C406 0.0191(14) 0.0286(16) 0.0259(15) -0.0034(12) -0.0002(12) 0.0028(11)
C407 0.0171(13) 0.0214(13) 0.0202(13) -0.0027(10) 0.0039(10) 0.0034(10)
C408 0.0274(16) 0.0228(15) 0.0307(16) 0.0021(12) 0.0016(13) 0.0079(12)
C409 0.0335(18) 0.0325(18) 0.0367(19) -0.0036(14) 0.0063(15) 0.0056(14)
C410 0.0321(18) 0.041(2) 0.041(2) -0.0136(16) 0.0026(16) 0.0074(15)
C411 0.0243(16) 0.0270(17) 0.055(2) 0.0002(15) -0.0003(16) 0.0068(13)
C412 0.037(2) 0.0302(18) 0.050(2) 0.0072(16) 0.0090(17) 0.0041(15)
C413 0.0388(19) 0.0296(17) 0.0354(18) 0.0023(14) 0.0076(15) 0.0076(14)
C414 0.035(2) 0.032(2) 0.079(3) -0.007(2) 0.001(2) 0.0003(16)
C415 0.0197(13) 0.0247(14) 0.0213(14) -0.0050(11) 0.0009(11) -0.0016(11)
C416 0.0167(13) 0.0259(15) 0.0297(15) -0.0012(12) 0.0044(11) -0.0020(11)
C417 0.0232(15) 0.0259(15) 0.0272(15) -0.0022(12) 0.0050(12) -0.0013(11)
C418 0.0313(16) 0.0286(16) 0.0248(15) -0.0044(12) 0.0090(13) -0.0057(12)
C419 0.0291(17) 0.0394(19) 0.0322(17) -0.0044(14) 0.0135(14) -0.0078(14)
C420 0.0220(15) 0.0385(18) 0.0304(16) -0.0073(13) 0.0099(13) -0.0002(13)
C421 0.047(2) 0.0308(18) 0.039(2) -0.0006(15) 0.0141(17) -0.0088(15)

loop_
_atom_type_symbol
_atom_type_description
_atom_type_scat_dispersion_real
_atom_type_scat_dispersion_imag
_atom_type_scat_source
C C 0.0033 0.0016 'International Tables Vol C Tables 4.2.6.8 and 6.1.1.4'
H H 0.0000 0.0000 'International Tables Vol C Tables 4.2.6.8 and 6.1.1.4'
N N 0.0061 0.0033 'International Tables Vol C Tables 4.2.6.8 and 6.1.1.4'
O O 0.0106 0.0060 'International Tables Vol C Tables 4.2.6.8 and 6.1.1.4'
S S 0.1246 0.1234 'International Tables Vol C Tables 4.2.6.8 and 6.1.1.4'
Cl Cl 0.1484 0.1585 'International Tables Vol C Tables 4.2.6.8 and 6.1.1.4'
Fe Fe 0.3463 0.8444 'International Tables Vol C Tables 4.2.6.8 and 6.1.1.4'
F F 0.0171 0.0103 'International Tables Vol C Tables 4.2.6.8 and 6.1.1.4'

loop_
_geom_angle_atom_site_label_1
_geom_angle_atom_site_label_2
_geom_angle_atom_site_label_3
_geom_angle
C2P C1P H1P1 109.5
C2P C1P H1P2 109.5
H1P1 C1P H1P2 109.5
C2P C1P H1P3 109.5
H1P1 C1P H1P3 109.5
H1P2 C1P H1P3 109.5
C1P C2P C3P 107.2(19)
C1P C2P H2P1 110.3
C3P C2P H2P1 110.3
C1P C2P H2P2 110.3
C3P C2P H2P2 110.3
H2P1 C2P H2P2 108.5
C2P C3P C4P 106.6(16)
C2P C3P H3P1 110.4
C4P C3P H3P1 110.4
C2P C3P H3P2 110.4
C4P C3P H3P2 110.4
H3P1 C3P H3P2 108.6
C5P C4P C3P 106.1(16)
C5P C4P H4P1 110.5
C3P C4P H4P1 110.5
C5P C4P H4P2 110.5
C3P C4P H4P2 110.5
H4P1 C4P H4P2 108.7
C4P C5P H5P1 109.5
C4P C5P H5P2 109.5
H5P1 C5P H5P2 109.5
C4P C5P H5P3 109.5
H5P1 C5P H5P3 109.5
H5P2 C5P H5P3 109.5
Cl2A C1A Cl1A 113.4(7)
Cl2A C1A H1A1 108.9
Cl1A C1A H1A1 108.9
Cl2A C1A H1A2 108.9
Cl1A C1A H1A2 108.9
H1A1 C1A H1A2 107.7
Cl2B C1B Cl1B 118.9(7)
Cl2B C1B H1B1 107.6
Cl1B C1B H1B1 107.6
Cl2B C1B H1B2 107.6
Cl1B C1B H1B2 107.6
H1B1 C1B H1B2 107.0
Cl3B C2B Cl4B 107.8(8)
Cl3B C2B H2B1 110.1
Cl4B C2B H2B1 110.1
Cl3B C2B H2B2 110.1
Cl4B C2B H2B2 110.1
H2B1 C2B H2B2 108.5
Cl2C C1C Cl1C 110.1(11)
Cl2C C1C H1C1 109.6
Cl1C C1C H1C1 109.6
Cl2C C1C H1C2 109.6
Cl1C C1C H1C2 109.6
H1C1 C1C H1C2 108.2
O1 Fe1 O5 96.12(10)
O1 Fe1 N1 91.74(10)
O5 Fe1 N1 122.38(10)
O1 Fe1 O4 138.27(9)
O5 Fe1 O4 91.67(9)
N1 Fe1 O4 118.01(10)
O2 Fe2 O6 123.33(9)
O2 Fe2 N2 93.10(10)
O6 Fe2 N2 112.97(10)
O2 Fe2 O4 111.66(9)
O6 Fe2 O4 100.40(8)
N2 Fe2 O4 116.54(9)
C109 O1 Fe1 130.4(2)
C213 O2 Fe2 130.8(2)
C307 O4 Fe2 129.89(18)
C307 O4 Fe1 98.69(17)
Fe2 O4 Fe1 120.77(10)
C407 O5 Fe1 141.3(2)
C407 O6 Fe2 122.69(19)
C220 O9 C120 112.6(2)
C107 N1 C103 119.8(3)
C107 N1 Fe1 123.2(2)
C103 N1 Fe1 116.9(2)
C207 N2 C203 120.9(3)
C207 N2 Fe2 121.8(2)
C203 N2 Fe2 117.4(2)
O8 S3 O7 119.45(18)
O8 S3 C101 108.63(16)
O7 S3 C101 107.36(16)
O8 S3 C201 107.41(19)
O7 S3 C201 106.88(15)
C101 S3 C201 106.42(16)
C102 C101 C106 121.6(3)
C102 C101 S3 118.8(2)
C106 C101 S3 119.7(3)
C101 C102 C103 119.6(3)
C101 C102 H102 120.2
C103 C102 H102 120.2
C104 C103 C102 118.9(3)
C104 C103 N1 124.2(3)
C102 C103 N1 116.9(3)
C105 C104 C103 120.5(3)
C105 C104 H104 119.8
C103 C104 H104 119.8
C104 C105 C106 121.1(3)
C104 C105 H105 119.5
C106 C105 H105 119.5
C105 C106 C101 118.4(3)
C105 C106 H106 120.8
C101 C106 H106 120.8
N1 C107 C108 126.4(3)
N1 C107 H107 116.8
C108 C107 H107 116.8
C113 C108 C109 119.0(3)
C113 C108 C107 117.7(3)
C109 C108 C107 123.3(3)
O1 C109 C110 118.2(3)
O1 C109 C108 122.2(3)
C110 C109 C108 119.5(3)
C111 C110 C109 118.8(3)
C111 C110 C114 121.9(3)
C109 C110 C114 119.3(3)
C110 C111 C112 120.0(3)
C110 C111 H111 120.0
C112 C111 H111 120.0
C113 C112 F1 119.2(3)
C113 C112 C111 122.7(3)
F1 C112 C111 118.1(3)
C112 C113 C108 119.3(3)
C112 C113 H113 120.4
C108 C113 H113 120.4
C119 C114 C115 118.2(3)
C119 C114 C110 120.7(3)
C115 C114 C110 121.1(3)
C116 C115 C114 121.5(3)
C116 C115 H115 119.3
C114 C115 H115 119.3
C115 C116 C117 119.0(3)
C115 C116 C120 119.3(3)
C117 C116 C120 121.6(3)
C116 C117 C118 120.1(3)
C116 C117 H117 119.9
C118 C117 H117 119.9
C119 C118 C117 120.4(3)
C119 C118 H118 119.8
C117 C118 H118 119.8
C118 C119 C114 120.8(3)
C118 C119 H119 119.6
C114 C119 H119 119.6
O9 C120 C116 112.3(2)
O9 C120 H12A 109.1
C116 C120 H12A 109.1
O9 C120 H12B 109.1
C116 C120 H12B 109.1
H12A C120 H12B 107.9
C202 C201 C206 120.9(3)
C202 C201 S3 118.0(3)
C206 C201 S3 121.0(3)
C201 C202 C203 120.5(3)
C201 C202 H202 119.7
C203 C202 H202 119.7
C202 C203 C204 118.3(3)
C202 C203 N2 116.3(3)
C204 C203 N2 125.5(3)
C205 C204 C203 120.2(3)
C205 C204 H204 119.9
C203 C204 H204 119.9
C206 C205 C204 121.2(3)
C206 C205 H205 119.4
C204 C205 H205 119.4
C205 C206 C201 118.9(3)
C205 C206 H206 120.5
C201 C206 H206 120.5
N2 C207 C208 127.2(3)
N2 C207 H207 116.4
C208 C207 H207 116.4
C209 C208 C213 119.9(3)
C209 C208 C207 115.5(3)
C213 C208 C207 124.6(3)
C210 C209 C208 118.7(3)
C210 C209 H209 120.7
C208 C209 H209 120.7
C209 C210 F2 119.4(3)
C209 C210 C211 123.0(3)
F2 C210 C211 117.6(3)
C210 C211 C212 120.9(3)
C210 C211 H211 119.5
C212 C211 H211 119.5
C211 C212 C213 118.3(3)
C211 C212 C214 119.1(3)
C213 C212 C214 122.6(3)
O2 C213 C208 121.8(3)
O2 C213 C212 119.0(3)
C208 C213 C212 119.3(3)
C219 C214 C215 117.7(3)
C219 C214 C212 119.5(3)
C215 C214 C212 122.7(3)
C216 C215 C214 121.4(3)
C216 C215 H215 119.3
C214 C215 H215 119.3
C215 C216 C217 119.5(3)
C215 C216 C220 122.6(3)
C217 C216 C220 117.9(3)
C218 C217 C216 120.0(3)
C218 C217 H217 120.0
C216 C217 H217 120.0
C219 C218 C217 120.2(3)
C219 C218 H218 119.9
C217 C218 H218 119.9
C218 C219 C214 121.2(3)
C218 C219 H219 119.4
C214 C219 H219 119.4
O9 C220 C216 111.8(3)
O9 C220 H22A 109.3
C216 C220 H22A 109.3
O9 C220 H22B 109.3
C216 C220 H22B 109.3
H22A C220 H22B 107.9
C302 C301 C306 122.1(3)
C302 C301 C307 119.3(3)
C306 C301 C307 118.5(3)
C303 C302 C301 117.7(3)
C303 C302 C308 119.0(3)
C301 C302 C308 123.1(3)
C304 C303 C302 121.0(3)
C304 C303 H303 119.5
C302 C303 H303 119.5
C303 C304 C305 120.5(3)
C303 C304 H304 119.8
C305 C304 H304 119.8
C304 C305 C306 121.4(3)
C304 C305 H305 119.3
C306 C305 H305 119.3
C305 C306 C301 117.0(3)
C305 C306 C315 118.2(3)
C301 C306 C315 124.8(3)
O3 C307 O4 118.7(3)
O3 C307 C301 126.1(3)
O4 C307 C301 115.1(2)
C313 C308 C309 117.7(3)
C313 C308 C302 120.2(3)
C309 C308 C302 121.8(3)
C310 C309 C308 121.0(3)
C310 C309 H309 119.5
C308 C309 H309 119.5
C309 C310 C311 121.3(3)
C309 C310 H310 119.3
C311 C310 H310 119.3
C310 C311 C312 118.1(3)
C310 C311 C314 121.3(3)
C312 C311 C314 120.6(3)
C313 C312 C311 120.8(3)
C313 C312 H312 119.6
C311 C312 H312 119.6
C312 C313 C308 121.1(3)
C312 C313 H313 119.5
C308 C313 H313 119.5
C311 C314 H31A 109.5
C311 C314 H31B 109.5
H31A C314 H31B 109.5
C311 C314 H31C 109.5
H31A C314 H31C 109.5
H31B C314 H31C 109.5
C316 C315 C320 116.7(3)
C316 C315 C306 124.7(3)
C320 C315 C306 118.6(3)
C317 C316 C315 121.6(3)
C317 C316 H316 119.2
C315 C316 H316 119.2
C316 C317 C318 121.1(3)
C316 C317 H317 119.4
C318 C317 H317 119.4
C317 C318 C319 117.5(3)
C317 C318 C321 121.1(3)
C319 C318 C321 121.4(3)
C320 C319 C318 121.3(3)
C320 C319 H319 119.3
C318 C319 H319 119.3
C319 C320 C315 121.7(3)
C319 C320 H320 119.1
C315 C320 H320 119.1
C318 C321 H32A 109.5
C318 C321 H32B 109.5
H32A C321 H32B 109.5
C318 C321 H32C 109.5
H32A C321 H32C 109.5
H32B C321 H32C 109.5
C406 C401 C402 119.6(3)
C406 C401 C407 121.4(3)
C402 C401 C407 119.0(3)
C403 C402 C401 119.1(3)
C403 C402 C408 115.8(3)
C401 C402 C408 124.9(3)
C404 C403 C402 121.5(3)
C404 C403 H403 119.3
C402 C403 H403 119.3
C403 C404 C405 119.7(3)
C403 C404 H404 120.1
C405 C404 H404 120.1
C404 C405 C406 121.3(3)
C404 C405 H405 119.4
C406 C405 H405 119.4
C405 C406 C401 118.7(3)
C405 C406 C415 115.4(3)
C401 C406 C415 125.7(3)
O5 C407 O6 123.4(3)
O5 C407 C401 117.7(3)
O6 C407 C401 119.0(3)
C413 C408 C409 118.7(3)
C413 C408 C402 120.0(3)
C409 C408 C402 120.9(3)
C408 C409 C410 120.1(4)
C408 C409 H409 120.0
C410 C409 H409 120.0
C411 C410 C409 121.0(4)
C411 C410 H410 119.5
C409 C410 H410 119.5
C412 C411 C410 118.5(4)
C412 C411 C414 120.8(4)
C410 C411 C414 120.7(4)
C411 C412 C413 120.8(4)
C411 C412 H412 119.6
C413 C412 H412 119.6
C408 C413 C412 120.9(4)
C408 C413 H413 119.6
C412 C413 H413 119.6
C411 C414 H41A 109.5
C411 C414 H41B 109.5
H41A C414 H41B 109.5
C411 C414 H41C 109.5
H41A C414 H41C 109.5
H41B C414 H41C 109.5
C420 C415 C416 118.0(3)
C420 C415 C406 119.7(3)
C416 C415 C406 122.0(3)
C417 C416 C415 120.5(3)
C417 C416 H416 119.7
C415 C416 H416 119.7
C416 C417 C418 121.7(3)
C416 C417 H417 119.1
C418 C417 H417 119.1
C419 C418 C417 117.5(3)
C419 C418 C421 121.2(3)
C417 C418 C421 121.4(3)
C420 C419 C418 121.4(3)
C420 C419 H419 119.3
C418 C419 H419 119.3
C419 C420 C415 120.9(3)
C419 C420 H420 119.6
C415 C420 H420 119.6
C418 C421 H42A 109.5
C418 C421 H42B 109.5
H42A C421 H42B 109.5
C418 C421 H42C 109.5
H42A C421 H42C 109.5
H42B C421 H42C 109.5

loop_
_geom_bond_atom_site_label_1
_geom_bond_atom_site_label_2
_geom_bond_distance
C1P C2P 1.482(18)
C1P H1P1 0.9800
C1P H1P2 0.9800
C1P H1P3 0.9800
C2P C3P 1.535(18)
C2P H2P1 0.9900
C2P H2P2 0.9900
C3P C4P 1.559(18)
C3P H3P1 0.9900
C3P H3P2 0.9900
C4P C5P 1.503(17)
C4P H4P1 0.9900
C4P H4P2 0.9900
C5P H5P1 0.9800
C5P H5P2 0.9800
C5P H5P3 0.9800
Cl1A C1A 1.753(10)
Cl2A C1A 1.726(11)
C1A H1A1 0.9900
C1A H1A2 0.9900
Cl1B C1B 1.779(10)
Cl2B C1B 1.729(10)
C1B H1B1 0.9900
C1B H1B2 0.9900
Cl3B C2B 1.762(12)
Cl4B C2B 1.774(13)
C2B H2B1 0.9900
C2B H2B2 0.9900
Cl2C C1C 1.758(14)
Cl1C C1C 1.779(14)
C1C H1C1 0.9900
C1C H1C2 0.9900
Fe1 O1 1.883(2)
Fe1 O5 2.029(2)
Fe1 N1 2.042(3)
Fe1 O4 2.063(2)
F1 C112 1.368(4)
Fe2 O2 1.886(2)
Fe2 O6 1.992(2)
Fe2 N2 2.031(3)
Fe2 O4 2.037(2)
F2 C210 1.369(4)
O1 C109 1.302(4)
O2 C213 1.305(4)
O3 C307 1.223(4)
O4 C307 1.323(3)
O5 C407 1.255(4)
O6 C407 1.271(4)
O7 S3 1.442(3)
O8 S3 1.438(3)
O9 C220 1.416(4)
O9 C120 1.441(4)
N1 C107 1.312(4)
N1 C103 1.417(4)
N2 C207 1.313(4)
N2 C203 1.427(4)
S3 C101 1.765(3)
S3 C201 1.767(4)
C101 C102 1.377(5)
C101 C106 1.394(4)
C102 C103 1.406(4)
C102 H102 0.9500
C103 C104 1.399(4)
C104 C105 1.375(5)
C104 H104 0.9500
C105 C106 1.387(5)
C105 H105 0.9500
C106 H106 0.9500
C107 C108 1.434(5)
C107 H107 0.9500
C108 C113 1.409(4)
C108 C109 1.429(4)
C109 C110 1.428(5)
C110 C111 1.382(4)
C110 C114 1.487(5)
C111 C112 1.394(5)
C111 H111 0.9500
C112 C113 1.360(5)
C113 H113 0.9500
C114 C119 1.396(5)
C114 C115 1.411(4)
C115 C116 1.394(5)
C115 H115 0.9500
C116 C117 1.395(5)
C116 C120 1.514(5)
C117 C118 1.398(5)
C117 H117 0.9500
C118 C119 1.385(5)
C118 H118 0.9500
C119 H119 0.9500
C120 H12A 0.9900
C120 H12B 0.9900
C201 C202 1.388(5)
C201 C206 1.393(5)
C202 C203 1.397(5)
C202 H202 0.9500
C203 C204 1.408(5)
C204 C205 1.391(5)
C204 H204 0.9500
C205 C206 1.374(6)
C205 H205 0.9500
C206 H206 0.9500
C207 C208 1.432(5)
C207 H207 0.9500
C208 C209 1.422(4)
C208 C213 1.431(4)
C209 C210 1.360(5)
C209 H209 0.9500
C210 C211 1.384(5)
C211 C212 1.395(4)
C211 H211 0.9500
C212 C213 1.437(4)
C212 C214 1.492(5)
C214 C219 1.402(4)
C214 C215 1.406(4)
C215 C216 1.386(5)
C215 H215 0.9500
C216 C217 1.395(4)
C216 C220 1.503(4)
C217 C218 1.390(5)
C217 H217 0.9500
C218 C219 1.380(5)
C218 H218 0.9500
C219 H219 0.9500
C220 H22A 0.9900
C220 H22B 0.9900
C301 C302 1.406(4)
C301 C306 1.416(4)
C301 C307 1.499(4)
C302 C303 1.404(4)
C302 C308 1.487(4)
C303 C304 1.379(5)
C303 H303 0.9500
C304 C305 1.381(5)
C304 H304 0.9500
C305 C306 1.406(4)
C305 H305 0.9500
C306 C315 1.478(5)
C308 C313 1.399(5)
C308 C309 1.401(4)
C309 C310 1.384(5)
C309 H309 0.9500
C310 C311 1.387(5)
C310 H310 0.9500
C311 C312 1.401(5)
C311 C314 1.507(5)
C312 C313 1.386(5)
C312 H312 0.9500
C313 H313 0.9500
C314 H31A 0.9800
C314 H31B 0.9800
C314 H31C 0.9800
C315 C316 1.402(5)
C315 C320 1.404(5)
C316 C317 1.388(5)
C316 H316 0.9500
C317 C318 1.392(5)
C317 H317 0.9500
C318 C319 1.405(5)
C318 C321 1.494(5)
C319 C320 1.375(5)
C319 H319 0.9500
C320 H320 0.9500
C321 H32A 0.9800
C321 H32B 0.9800
C321 H32C 0.9800
C401 C406 1.413(4)
C401 C402 1.414(4)
C401 C407 1.500(4)
C402 C403 1.395(4)
C402 C408 1.493(5)
C403 C404 1.373(6)
C403 H403 0.9500
C404 C405 1.380(6)
C404 H404 0.9500
C405 C406 1.404(4)
C405 H405 0.9500
C406 C415 1.484(5)
C408 C413 1.383(5)
C408 C409 1.391(5)
C409 C410 1.393(5)
C409 H409 0.9500
C410 C411 1.392(6)
C410 H410 0.9500
C411 C412 1.376(6)
C411 C414 1.515(5)
C412 C413 1.394(5)
C412 H412 0.9500
C413 H413 0.9500
C414 H41A 0.9800
C414 H41B 0.9800
C414 H41C 0.9800
C415 C420 1.394(5)
C415 C416 1.397(4)
C416 C417 1.382(4)
C416 H416 0.9500
C417 C418 1.391(5)
C417 H417 0.9500
C418 C419 1.389(5)
C418 C421 1.511(5)
C419 C420 1.384(5)
C419 H419 0.9500
C420 H420 0.9500
C421 H42A 0.9800
C421 H42B 0.9800
C421 H42C 0.9800
